data_7026799
loop_
_publ_author_name
'Anisimova, Tatyana B.'
'Bokach, Nadezhda A.'
'Luzyanin, Konstantin V.'
'Haukka, Matti'
'Kukushkin, Vadim Yu'

_publ_section_title
;
 Push-pull nitrile ligands exhibit specific hydration patterns.
;
_journal_issue 44
_journal_name_full 'Dalton transactions (Cambridge, England : 2003)'
_journal_page_first 10790
_journal_page_last 10798
_journal_paper_doi 10.1039/c0dt00711k
_journal_volume 39
_journal_year 2010
_chemical_formula_moiety 'C5 H12 Cl2 N2 O Pt S'
_chemical_formula_sum 'C5 H12 Cl2 N2 O Pt S'
_chemical_formula_weight 414.22
_chemical_name_systematic
;
?
;
_space_group_IT_number 57
_symmetry_cell_setting orthorhombic
_symmetry_space_group_name_Hall '-P 2c 2b'
_symmetry_space_group_name_H-M 'P b c m'
_atom_sites_solution_hydrogens geom
_atom_sites_solution_primary direct
_atom_sites_solution_secondary difmap
_audit_creation_method SHELXL-97
_cell_angle_alpha 90.00
_cell_angle_beta 90.00
_cell_angle_gamma 90.00
_cell_formula_units_Z 4
_cell_length_a 8.5581(8)
_cell_length_b 18.0603(9)
_cell_length_c 7.4262(6)
_cell_measurement_reflns_used 4602
_cell_measurement_temperature 120(2)
_cell_measurement_theta_max 27.48
_cell_measurement_theta_min 1.00
_cell_volume 1147.81(15)
_computing_cell_refinement 'EvalCCD (Duisenberg, 2003)'
_computing_data_collection 'Collect (Bruker AXS BV, 1997-2008)'
_computing_data_reduction 'EvalCCD (Duisenberg, 2003)'
_computing_molecular_graphics 'Diamond v.3.2d (Brandenburg, 2010)'
_computing_publication_material 'SHELXL-97 (Sheldrick, 2008)'
_computing_structure_refinement 'SHELXL-97 (Sheldrick, 2008)'
_computing_structure_solution 'SIR97 (Altomare et al., 1997)'
_diffrn_ambient_temperature 120(2)
_diffrn_detector_area_resol_mean 9
_diffrn_measured_fraction_theta_full 0.999
_diffrn_measured_fraction_theta_max 0.999
_diffrn_measurement_device '95mm CCD camera on \k-goniostat'
_diffrn_measurement_device_type 'Nonius KappaCCD'
_diffrn_measurement_method '\f scans and \w scans with \k offset'
_diffrn_radiation_monochromator 'horizontally mounted graphite crystal'
_diffrn_radiation_source 'fine-focus sealed tube'
_diffrn_radiation_type MoK\a
_diffrn_radiation_wavelength 0.71073
_diffrn_reflns_av_R_equivalents 0.0549
_diffrn_reflns_av_sigmaI/netI 0.0256
_diffrn_reflns_limit_h_max 11
_diffrn_reflns_limit_h_min -11
_diffrn_reflns_limit_k_max 23
_diffrn_reflns_limit_k_min -22
_diffrn_reflns_limit_l_max 9
_diffrn_reflns_limit_l_min -9
_diffrn_reflns_number 19315
_diffrn_reflns_theta_full 27.52
_diffrn_reflns_theta_max 27.52
_diffrn_reflns_theta_min 2.26
_exptl_absorpt_coefficient_mu 12.833
_exptl_absorpt_correction_T_max 0.2449
_exptl_absorpt_correction_T_min 0.0962
_exptl_absorpt_correction_type multi-scan
_exptl_absorpt_process_details 'SADABS v.2.10 (Sheldrick, 2003)'
_exptl_crystal_colour yellow
_exptl_crystal_density_diffrn 2.397
_exptl_crystal_density_method 'not measured'
_exptl_crystal_description needle
_exptl_crystal_F_000 768
_exptl_crystal_size_max 0.28
_exptl_crystal_size_mid 0.16
_exptl_crystal_size_min 0.11
_refine_diff_density_max 1.776
_refine_diff_density_min -1.173
_refine_diff_density_rms 0.181
_refine_ls_extinction_method none
_refine_ls_goodness_of_fit_ref 1.090
_refine_ls_hydrogen_treatment constr
_refine_ls_matrix_type full
_refine_ls_number_parameters 71
_refine_ls_number_reflns 1426
_refine_ls_number_restraints 0
_refine_ls_restrained_S_all 1.090
_refine_ls_R_factor_all 0.0366
_refine_ls_R_factor_gt 0.0249
_refine_ls_shift/su_max 0.001
_refine_ls_shift/su_mean 0.000
_refine_ls_structure_factor_coef Fsqd
_refine_ls_weighting_details 'calc w=1/[\s^2^(Fo^2^)+(0.0274P)^2^+3.6314P] where P=(Fo^2^+2Fc^2^)/3'
_refine_ls_weighting_scheme calc
_refine_ls_wR_factor_gt 0.0538
_refine_ls_wR_factor_ref 0.0576
_reflns_number_gt 1209
_reflns_number_total 1426
_reflns_threshold_expression >2sigma(I)
_cod_data_source_file c0dt00711k.txt
_cod_data_source_block cis_1
_cod_database_code 7026799

loop_
_symmetry_equiv_pos_as_xyz
'x, y, z'
'-x, -y, z+1/2'
'x, -y+1/2, -z'
'-x, y+1/2, -z+1/2'
'-x, -y, -z'
'x, y, -z-1/2'
'-x, y-1/2, z'
'x, -y-1/2, z-1/2'

loop_
_atom_site_label
_atom_site_type_symbol
_atom_site_fract_x
_atom_site_fract_y
_atom_site_fract_z
_atom_site_U_iso_or_equiv
_atom_site_adp_type
_atom_site_occupancy
_atom_site_symmetry_multiplicity
_atom_site_calc_flag
_atom_site_refinement_flags
Pt1 Pt 0.78043(3) 0.138259(13) 0.2500 0.01835(10) Uani 1 2 d S
Cl1 Cl 0.8533(2) 0.01698(8) 0.2500 0.0241(4) Uani 1 2 d S
Cl2 Cl 0.5211(2) 0.10367(11) 0.2500 0.0359(5) Uani 1 2 d S
S1 S 1.0279(2) 0.17169(9) 0.2500 0.0195(3) Uani 1 2 d S
O1 O 1.0595(6) 0.2513(2) 0.2500 0.0267(11) Uani 1 2 d S
N1 N 0.7122(7) 0.2425(3) 0.2500 0.0278(14) Uani 1 2 d S
N2 N 0.6330(7) 0.3716(3) 0.2500 0.0257(14) Uani 1 2 d S
C1 C 0.6755(8) 0.3029(4) 0.2500 0.0221(15) Uani 1 2 d S
C2 C 0.4694(9) 0.3926(4) 0.2500 0.0350(19) Uani 1 2 d S
H2A H 0.4607 0.4467 0.2500 0.053 Uiso 1 2 calc SR
H2B H 0.4184 0.3726 0.3577 0.053 Uiso 0.50 1 calc PR
H2C H 0.4184 0.3726 0.1423 0.053 Uiso 0.50 1 calc PR
C6 C 0.7474(9) 0.4307(4) 0.2500 0.034(2) Uani 1 2 d S
H6A H 0.6936 0.4786 0.2500 0.051 Uiso 1 2 calc SR
H6B H 0.8130 0.4268 0.1423 0.051 Uiso 0.50 1 calc PR
H6C H 0.8130 0.4268 0.3577 0.051 Uiso 0.50 1 calc PR
C7 C 1.1261(6) 0.1319(2) 0.0658(7) 0.0251(11) Uani 1 1 d .
H7A H 1.0892 0.1547 -0.0461 0.038 Uiso 1 1 calc R
H7B H 1.1051 0.0786 0.0626 0.038 Uiso 1 1 calc R
H7C H 1.2388 0.1402 0.0784 0.038 Uiso 1 1 calc R

loop_
_atom_site_aniso_label
_atom_site_aniso_U_11
_atom_site_aniso_U_22
_atom_site_aniso_U_33
_atom_site_aniso_U_23
_atom_site_aniso_U_13
_atom_site_aniso_U_12
Pt1 0.02378(16) 0.01184(13) 0.01942(14) 0.000 0.000 0.00289(10)
Cl1 0.0310(10) 0.0109(7) 0.0304(9) 0.000 0.000 0.0012(6)
Cl2 0.0265(11) 0.0328(10) 0.0485(11) 0.000 0.000 0.0002(8)
S1 0.0264(10) 0.0117(7) 0.0203(8) 0.000 0.000 0.0008(6)
O1 0.039(3) 0.010(2) 0.032(3) 0.000 0.000 -0.003(2)
N1 0.029(3) 0.021(3) 0.034(3) 0.000 0.000 0.007(3)
N2 0.024(4) 0.015(3) 0.038(4) 0.000 0.000 0.005(2)
C1 0.021(4) 0.024(4) 0.022(3) 0.000 0.000 0.003(3)
C2 0.027(5) 0.032(4) 0.046(5) 0.000 0.000 0.009(3)
C6 0.037(6) 0.023(4) 0.042(5) 0.000 0.000 -0.006(3)
C7 0.033(3) 0.020(2) 0.023(2) -0.0010(19) 0.005(2) 0.002(2)

loop_
_atom_type_symbol
_atom_type_description
_atom_type_scat_dispersion_real
_atom_type_scat_dispersion_imag
_atom_type_scat_source
C C 0.0033 0.0016 'International Tables Vol C Tables 4.2.6.8 and 6.1.1.4'
H H 0.0000 0.0000 'International Tables Vol C Tables 4.2.6.8 and 6.1.1.4'
N N 0.0061 0.0033 'International Tables Vol C Tables 4.2.6.8 and 6.1.1.4'
O O 0.0106 0.0060 'International Tables Vol C Tables 4.2.6.8 and 6.1.1.4'
S S 0.1246 0.1234 'International Tables Vol C Tables 4.2.6.8 and 6.1.1.4'
Cl Cl 0.1484 0.1585 'International Tables Vol C Tables 4.2.6.8 and 6.1.1.4'
Pt Pt -1.7033 8.3905 'International Tables Vol C Tables 4.2.6.8 and 6.1.1.4'

loop_
_geom_angle_atom_site_label_1
_geom_angle_atom_site_label_2
_geom_angle_atom_site_label_3
_geom_angle
_geom_angle_site_symmetry_1
_geom_angle_site_symmetry_3
_geom_angle_publ_flag
N1 Pt1 S1 91.32(19) . . yes
N1 Pt1 Cl1 178.66(19) . . ?
S1 Pt1 Cl1 90.02(6) . . ?
N1 Pt1 Cl2 88.48(19) . . ?
S1 Pt1 Cl2 179.81(6) . . ?
Cl1 Pt1 Cl2 90.18(7) . . yes
O1 S1 C7 108.2(2) . 6_556 ?
O1 S1 C7 108.2(2) . . ?
C7 S1 C7 102.1(3) 6_556 . ?
O1 S1 Pt1 116.6(2) . . ?
C7 S1 Pt1 110.35(18) 6_556 . ?
C7 S1 Pt1 110.35(18) . . ?
C1 N1 Pt1 178.8(6) . . yes
C1 N2 C6 121.2(6) . . ?
C1 N2 C2 121.4(6) . . ?
C6 N2 C2 117.4(6) . . yes
N1 C1 N2 179.7(8) . . yes
N2 C2 H2A 109.5 . . ?
N2 C2 H2B 109.5 . . ?
H2A C2 H2B 109.5 . . ?
N2 C2 H2C 109.5 . . ?
H2A C2 H2C 109.5 . . ?
H2B C2 H2C 109.5 . . ?
N2 C6 H6A 109.5 . . ?
N2 C6 H6B 109.5 . . ?
H6A C6 H6B 109.5 . . ?
N2 C6 H6C 109.5 . . ?
H6A C6 H6C 109.5 . . ?
H6B C6 H6C 109.5 . . ?
S1 C7 H7A 109.5 . . ?
S1 C7 H7B 109.5 . . ?
H7A C7 H7B 109.5 . . ?
S1 C7 H7C 109.5 . . ?
H7A C7 H7C 109.5 . . ?
H7B C7 H7C 109.5 . . ?

loop_
_geom_bond_atom_site_label_1
_geom_bond_atom_site_label_2
_geom_bond_distance
_geom_bond_site_symmetry_2
_geom_bond_publ_flag
Pt1 N1 1.970(6) . yes
Pt1 S1 2.2021(18) . yes
Pt1 Cl1 2.2775(15) . yes
Pt1 Cl2 2.306(2) . yes
S1 O1 1.464(5) . ?
S1 C7 1.759(5) 6_556 ?
S1 C7 1.759(5) . ?
N1 C1 1.137(9) . yes
N2 C1 1.293(8) . yes
N2 C6 1.448(9) . yes
N2 C2 1.451(10) . yes
C2 H2A 0.9800 . ?
C2 H2B 0.9800 . ?
C2 H2C 0.9800 . ?
C6 H6A 0.9800 . ?
C6 H6B 0.9800 . ?
C6 H6C 0.9800 . ?
C7 H7A 0.9800 . ?
C7 H7B 0.9800 . ?
C7 H7C 0.9800 . ?
